data_7160881
loop_
_publ_author_name
'Potapov, Konstantin V.'
'Novikov, Maxim A.'
'Kozmenko, Yaroslav V.'
'Solyev, Pavel N.'
'Volodin, Alexander D.'
'Korlyukov, Alexander'
'Novikov, Roman A.'
'Tomilov, Yury'

_publ_section_title
;
 Stereoselective synthesis of functionalized
 perhydropyrrolo[1,2-b]isoxazoles based on (3+2)-annulation of
 donor-acceptor cyclopropanes and isoxazolines
;
_journal_name_full 'Organic &amp; Biomolecular Chemistry'
_journal_paper_doi 10.1039/D5OB01604E
_journal_year 2025
_chemical_formula_moiety 'C20 H25 N O9'
_chemical_formula_sum 'C20 H25 N O9'
_chemical_formula_weight 423.41
_space_group_crystal_system triclinic
_space_group_IT_number 2
_space_group_name_Hall '-P 1'
_space_group_name_H-M_alt 'P -1'
_atom_sites_solution_hydrogens geom
_atom_sites_solution_primary dual
_audit_block_doi 10.5517/ccdc.csd.cc2pmm65
_audit_creation_date 2025-09-24
_audit_creation_method
;
Olex2 1.5
(compiled 2025.07.13 svn.rb7424aed for OlexSys, GUI svn.r7314)
;
_audit_update_record
;
2025-09-25 deposited with the CCDC.	2025-11-27 downloaded from the CCDC.
;
_cell_angle_alpha 95.771(6)
_cell_angle_beta 105.308(6)
_cell_angle_gamma 111.831(7)
_cell_formula_units_Z 2
_cell_length_a 8.647(3)
_cell_length_b 9.670(3)
_cell_length_c 13.495(4)
_cell_measurement_reflns_used 2952
_cell_measurement_temperature 120
_cell_measurement_theta_max 19.118
_cell_measurement_theta_min 2.727
_cell_volume 985.1(5)
_computing_cell_refinement 'SAINT V8.40B (?, 2016)'
_computing_data_reduction 'SAINT V8.40B (?, 2016)'
_computing_molecular_graphics 'Olex2 1.5 (Dolomanov et al., 2009)'
_computing_publication_material 'Olex2 1.5 (Dolomanov et al., 2009)'
_computing_structure_refinement 'XL  (Sheldrick, 2008)'
_computing_structure_solution 'XT  (Sheldrick, 2015)'
_diffrn_ambient_temperature 120
_diffrn_detector_area_resol_mean 8
_diffrn_measured_fraction_theta_full 0.997
_diffrn_measured_fraction_theta_max 0.983
_diffrn_measurement_device_type 'Bruker APEX-II PHOTON'
_diffrn_measurement_method '\f and \w scans'
_diffrn_radiation_monochromator graphite
_diffrn_radiation_type MoK\a
_diffrn_radiation_wavelength 0.71073
_diffrn_reflns_av_R_equivalents 0.0367
_diffrn_reflns_av_unetI/netI 0.0807
_diffrn_reflns_Laue_measured_fraction_full 0.997
_diffrn_reflns_Laue_measured_fraction_max 0.983
_diffrn_reflns_limit_h_max 12
_diffrn_reflns_limit_h_min -12
_diffrn_reflns_limit_k_max 14
_diffrn_reflns_limit_k_min -14
_diffrn_reflns_limit_l_max 19
_diffrn_reflns_limit_l_min -19
_diffrn_reflns_number 14170
_diffrn_reflns_point_group_measured_fraction_full 0.997
_diffrn_reflns_point_group_measured_fraction_max 0.983
_diffrn_reflns_theta_full 25.242
_diffrn_reflns_theta_max 31.582
_diffrn_reflns_theta_min 2.327
_diffrn_source 'sealed tube'
_diffrn_source_current 30.0
_diffrn_source_power 1.5
_diffrn_source_voltage 50.0
_diffrn_standards_number 0
_exptl_absorpt_coefficient_mu 0.113
_exptl_absorpt_correction_T_max 0.7462
_exptl_absorpt_correction_T_min 0.6764
_exptl_absorpt_correction_type multi-scan
_exptl_absorpt_process_details
;
SADABS-2016/2 (Bruker,2016/2) was used for absorption correction.
wR2(int) was 0.0803 before and 0.0384 after correction.
The Ratio of minimum to maximum transmission is 0.9065.
The \l/2 correction factor is Not present.
;
_exptl_crystal_colour colourless
_exptl_crystal_colour_primary colourless
_exptl_crystal_density_diffrn 1.427
_exptl_crystal_description plate
_exptl_crystal_F_000 448
_exptl_crystal_size_max 0.1
_exptl_crystal_size_mid 0.09
_exptl_crystal_size_min 0.04
_refine_diff_density_max 0.684
_refine_diff_density_min -0.355
_refine_diff_density_rms 0.063
_refine_ls_extinction_method none
_refine_ls_goodness_of_fit_ref 1.051
_refine_ls_hydrogen_treatment constr
_refine_ls_matrix_type full
_refine_ls_number_parameters 277
_refine_ls_number_reflns 6502
_refine_ls_number_restraints 0
_refine_ls_restrained_S_all 1.051
_refine_ls_R_factor_all 0.0973
_refine_ls_R_factor_gt 0.0534
_refine_ls_shift/su_max 0.000
_refine_ls_shift/su_mean 0.000
_refine_ls_structure_factor_coef Fsqd
_refine_ls_weighting_details 'w=1/[\s^2^(Fo^2^)+(0.0667P)^2^] where P=(Fo^2^+2Fc^2^)/3'
_refine_ls_weighting_scheme calc
_refine_ls_wR_factor_gt 0.1319
_refine_ls_wR_factor_ref 0.1451
_reflns_Friedel_coverage 0.000
_reflns_number_gt 4041
_reflns_number_total 6502
_reflns_threshold_expression 'I > 2\s(I)'
_cod_data_source_file d5ob01604e2.cif
_cod_data_source_block kb1803102
_cod_original_cell_volume 985.2(5)
_cod_original_sg_symbol_H-M P-1
_cod_database_code 7160881
_shelxl_version_number 2014/6
_shelx_space_group_comment
;
The symmetry employed for this shelxl refinement is uniquely defined
by the following loop, which should always be used as a source of
symmetry information in preference to the above space-group names.
They are only intended as comments.
;
_shelx_estimated_absorpt_t_max 0.995
_shelx_estimated_absorpt_t_min 0.989
_olex2_refinement_description
;
1. Fixed Uiso
 At 1.2 times of:
  All C(H) groups, All C(H,H) groups
 At 1.5 times of:
  All C(H,H,H) groups, All O(H) groups
2.a Ternary CH refined with riding coordinates:
 C13(H13)
2.b Secondary CH2 refined with riding coordinates:
 C11(H11A,H11B), C14(H14A,H14B)
2.c Aromatic/amide H refined with riding coordinates:
 C4(H4), C7(H7), C5(H5), C8(H8)
2.d Idealised Me refined as rotating group:
 C17(H17A,H17B,H17C), C10(H10A,H10B,H10C), C25(H25A,H25B,H25C), C29(H29A,H29B,
 H29C), C21(H21A,H21B,H21C)
2.e Idealised tetrahedral OH refined as rotating group:
 O16(H16)
;
_olex2_submission_special_instructions 'No special instructions were received'

loop_
_space_group_symop_operation_xyz
'x, y, z'
'-x, -y, -z'

loop_
_atom_site_label
_atom_site_type_symbol
_atom_site_fract_x
_atom_site_fract_y
_atom_site_fract_z
_atom_site_U_iso_or_equiv
_atom_site_adp_type
_atom_site_occupancy
_atom_site_site_symmetry_order
_atom_site_calc_flag
_atom_site_refinement_flags_posn
_atom_site_refinement_flags_adp
_atom_site_refinement_flags_occupancy
_atom_site_disorder_assembly
_atom_site_disorder_group
O24 O 0.55505(15) 0.60608(13) 0.14881(8) 0.0213(3) Uani 1 1 d . . . . .
O28 O 0.90862(14) 0.76838(12) 0.47758(8) 0.0198(3) Uani 1 1 d . . . . .
O9 O -0.05397(15) -0.22473(13) 0.04175(9) 0.0236(3) Uani 1 1 d . . . . .
O16 O 1.10598(14) 0.45902(13) 0.27258(9) 0.0235(3) Uani 1 1 d . . . . .
H16 H 0.9977 0.4034 0.2450 0.035 Uiso 1 1 calc R U . . .
O30 O 0.76007(14) 0.30519(13) 0.18989(9) 0.0249(3) Uani 1 1 d . . . . .
O23 O 0.71847(15) 0.83035(13) 0.26544(9) 0.0259(3) Uani 1 1 d . . . . .
O20 O 1.28390(15) 0.81343(14) 0.45658(9) 0.0270(3) Uani 1 1 d . . . . .
O19 O 1.21836(16) 0.57586(15) 0.48197(10) 0.0307(3) Uani 1 1 d . . . . .
O27 O 0.63029(15) 0.71560(14) 0.47321(10) 0.0300(3) Uani 1 1 d . . . . .
N1 N 0.69335(16) 0.38009(14) 0.23990(10) 0.0163(3) Uani 1 1 d . . . . .
C3 C 0.3880(2) 0.18400(18) 0.18590(12) 0.0166(3) Uani 1 1 d . . . . .
C4 C 0.3933(2) 0.07932(18) 0.10807(12) 0.0181(3) Uani 1 1 d . . . . .
H4 H 0.4980 0.1018 0.0904 0.022 Uiso 1 1 calc R U . . .
C13 C 0.81399(19) 0.53239(17) 0.31213(12) 0.0149(3) Uani 1 1 d . . . . .
H13 H 0.8727 0.5155 0.3814 0.018 Uiso 1 1 calc R U . . .
C26 C 0.7350(2) 0.69915(18) 0.43413(12) 0.0185(3) Uani 1 1 d . . . . .
C7 C 0.0893(2) 0.00740(18) 0.16417(13) 0.0209(3) Uani 1 1 d . . . . .
H7 H -0.0131 -0.0181 0.1847 0.025 Uiso 1 1 calc R U . . .
C11 C 0.51039(19) 0.45137(17) 0.30876(12) 0.0163(3) Uani 1 1 d . . . . .
H11A H 0.5025 0.4234 0.3764 0.020 Uiso 1 1 calc R U . . .
H11B H 0.4038 0.4661 0.2728 0.020 Uiso 1 1 calc R U . . .
C6 C 0.0945(2) -0.09338(18) 0.08519(12) 0.0178(3) Uani 1 1 d . . . . .
C12 C 0.67917(19) 0.59630(17) 0.32641(12) 0.0155(3) Uani 1 1 d . . . . .
C2 C 0.53118(19) 0.33180(17) 0.24036(12) 0.0154(3) Uani 1 1 d . . . . .
C14 C 0.95682(19) 0.63073(18) 0.27042(12) 0.0168(3) Uani 1 1 d . . . . .
H14A H 0.9822 0.7394 0.2946 0.020 Uiso 1 1 calc R U . . .
H14B H 0.9096 0.6054 0.1925 0.020 Uiso 1 1 calc R U . . .
C5 C 0.2465(2) -0.05699(18) 0.05670(12) 0.0193(3) Uani 1 1 d . . . . .
H5 H 0.2497 -0.1252 0.0023 0.023 Uiso 1 1 calc R U . . .
C8 C 0.2331(2) 0.14435(18) 0.21252(13) 0.0194(3) Uani 1 1 d . . . . .
H8 H 0.2273 0.2136 0.2651 0.023 Uiso 1 1 calc R U . . .
C15 C 1.1314(2) 0.61192(18) 0.30446(12) 0.0186(3) Uani 1 1 d . . . . .
C22 C 0.65402(19) 0.69261(18) 0.24526(12) 0.0172(3) Uani 1 1 d . . . . .
C18 C 1.2144(2) 0.66124(19) 0.42430(13) 0.0207(3) Uani 1 1 d . . . . .
C17 C 1.2585(2) 0.7128(2) 0.25411(13) 0.0235(4) Uani 1 1 d . . . . .
H17A H 1.3719 0.7054 0.2785 0.035 Uiso 1 1 calc R U . . .
H17B H 1.2763 0.8192 0.2745 0.035 Uiso 1 1 calc R U . . .
H17C H 1.2087 0.6783 0.1772 0.035 Uiso 1 1 calc R U . . .
C10 C -0.0588(2) -0.32831(19) -0.04299(14) 0.0272(4) Uani 1 1 d . . . . .
H10A H -0.0321 -0.2747 -0.0983 0.041 Uiso 1 1 calc R U . . .
H10B H -0.1764 -0.4125 -0.0717 0.041 Uiso 1 1 calc R U . . .
H10C H 0.0289 -0.3690 -0.0173 0.041 Uiso 1 1 calc R U . . .
C25 C 0.5296(2) 0.6901(2) 0.06709(14) 0.0282(4) Uani 1 1 d . . . . .
H25A H 0.4414 0.6190 0.0020 0.042 Uiso 1 1 calc R U . . .
H25B H 0.6415 0.7419 0.0544 0.042 Uiso 1 1 calc R U . . .
H25C H 0.4889 0.7659 0.0897 0.042 Uiso 1 1 calc R U . . .
C29 C 0.9732(2) 0.8662(2) 0.58208(13) 0.0290(4) Uani 1 1 d . . . . .
H29A H 0.8984 0.9205 0.5856 0.044 Uiso 1 1 calc R U . . .
H29B H 1.0946 0.9404 0.5961 0.044 Uiso 1 1 calc R U . . .
H29C H 0.9701 0.8036 0.6349 0.044 Uiso 1 1 calc R U . . .
C21 C 1.3808(2) 0.8741(2) 0.56862(14) 0.0337(4) Uani 1 1 d . . . . .
H21A H 1.4117 0.9839 0.5858 0.050 Uiso 1 1 calc R U . . .
H21B H 1.4887 0.8569 0.5861 0.050 Uiso 1 1 calc R U . . .
H21C H 1.3074 0.8222 0.6094 0.050 Uiso 1 1 calc R U . . .

loop_
_atom_site_aniso_label
_atom_site_aniso_U_11
_atom_site_aniso_U_22
_atom_site_aniso_U_33
_atom_site_aniso_U_23
_atom_site_aniso_U_13
_atom_site_aniso_U_12
O24 0.0256(6) 0.0199(6) 0.0164(6) 0.0032(5) 0.0043(5) 0.0094(5)
O28 0.0160(5) 0.0203(6) 0.0162(6) -0.0049(4) 0.0036(4) 0.0035(5)
O9 0.0203(6) 0.0176(6) 0.0246(6) -0.0022(5) 0.0064(5) 0.0014(5)
O16 0.0169(6) 0.0209(6) 0.0316(7) 0.0009(5) 0.0051(5) 0.0098(5)
O30 0.0182(6) 0.0217(6) 0.0336(7) -0.0065(5) 0.0108(5) 0.0085(5)
O23 0.0253(6) 0.0164(6) 0.0304(7) 0.0035(5) 0.0041(5) 0.0064(5)
O20 0.0274(7) 0.0249(7) 0.0219(6) 0.0016(5) 0.0031(5) 0.0080(5)
O19 0.0285(7) 0.0337(8) 0.0298(7) 0.0133(6) 0.0099(6) 0.0111(6)
O27 0.0218(6) 0.0353(7) 0.0304(7) -0.0075(6) 0.0127(5) 0.0099(5)
N1 0.0135(6) 0.0150(7) 0.0194(7) 0.0002(5) 0.0055(5) 0.0057(5)
C3 0.0148(7) 0.0168(8) 0.0180(8) 0.0029(6) 0.0054(6) 0.0063(6)
C4 0.0177(7) 0.0178(8) 0.0206(8) 0.0044(6) 0.0086(6) 0.0075(6)
C13 0.0140(7) 0.0140(7) 0.0148(7) -0.0011(6) 0.0043(6) 0.0052(6)
C26 0.0180(8) 0.0171(8) 0.0194(8) 0.0017(6) 0.0071(6) 0.0061(6)
C7 0.0159(7) 0.0207(8) 0.0245(9) 0.0029(7) 0.0087(7) 0.0049(6)
C11 0.0143(7) 0.0157(8) 0.0189(8) 0.0017(6) 0.0064(6) 0.0063(6)
C6 0.0164(7) 0.0142(8) 0.0183(8) 0.0028(6) 0.0023(6) 0.0040(6)
C12 0.0134(7) 0.0151(7) 0.0170(7) 0.0004(6) 0.0053(6) 0.0055(6)
C2 0.0156(7) 0.0150(7) 0.0161(7) 0.0032(6) 0.0059(6) 0.0065(6)
C14 0.0134(7) 0.0188(8) 0.0176(7) 0.0030(6) 0.0054(6) 0.0062(6)
C5 0.0223(8) 0.0171(8) 0.0186(8) 0.0018(6) 0.0061(6) 0.0094(7)
C8 0.0177(8) 0.0186(8) 0.0209(8) 0.0008(6) 0.0087(6) 0.0060(6)
C15 0.0150(7) 0.0201(8) 0.0203(8) 0.0013(6) 0.0053(6) 0.0080(6)
C22 0.0129(7) 0.0189(8) 0.0210(8) 0.0015(6) 0.0070(6) 0.0077(6)
C18 0.0154(7) 0.0258(9) 0.0223(8) 0.0066(7) 0.0070(6) 0.0090(7)
C17 0.0170(8) 0.0261(9) 0.0258(9) 0.0058(7) 0.0068(7) 0.0074(7)
C10 0.0262(9) 0.0182(9) 0.0278(9) -0.0050(7) 0.0041(7) 0.0049(7)
C25 0.0323(10) 0.0320(10) 0.0241(9) 0.0103(8) 0.0082(8) 0.0169(8)
C29 0.0276(9) 0.0306(10) 0.0194(8) -0.0081(7) 0.0033(7) 0.0082(8)
C21 0.0302(10) 0.0382(11) 0.0221(9) -0.0011(8) 0.0021(8) 0.0094(9)

loop_
_atom_type_symbol
_atom_type_description
_atom_type_scat_dispersion_real
_atom_type_scat_dispersion_imag
_atom_type_scat_source
C C 0.0033 0.0016 'International Tables Vol C Tables 4.2.6.8 and 6.1.1.4'
H H 0.0000 0.0000 'International Tables Vol C Tables 4.2.6.8 and 6.1.1.4'
N N 0.0061 0.0033 'International Tables Vol C Tables 4.2.6.8 and 6.1.1.4'
O O 0.0106 0.0060 'International Tables Vol C Tables 4.2.6.8 and 6.1.1.4'

loop_
_citation_id
_citation_doi
_citation_year
1 10.26434/chemrxiv-2025-9mgc4 2025

loop_
_geom_angle_atom_site_label_1
_geom_angle_atom_site_label_2
_geom_angle_atom_site_label_3
_geom_angle
_geom_angle_site_symmetry_1
_geom_angle_site_symmetry_3
_geom_angle_publ_flag
C22 O24 C25 115.08(13) . . ?
C26 O28 C29 115.67(12) . . ?
C6 O9 C10 117.70(13) . . ?
C15 O16 H16 109.5 . . ?
C18 O20 C21 115.86(14) . . ?
O30 N1 C13 118.83(11) . . ?
C2 N1 O30 127.06(13) . . ?
C2 N1 C13 113.91(12) . . ?
C4 C3 C2 124.66(14) . . ?
C8 C3 C4 118.04(14) . . ?
C8 C3 C2 117.30(13) . . ?
C3 C4 H4 119.7 . . ?
C5 C4 C3 120.62(14) . . ?
C5 C4 H4 119.7 . . ?
N1 C13 H13 108.5 . . ?
N1 C13 C12 100.88(11) . . ?
N1 C13 C14 113.72(12) . . ?
C12 C13 H13 108.5 . . ?
C14 C13 H13 108.5 . . ?
C14 C13 C12 116.25(13) . . ?
O28 C26 C12 112.13(12) . . ?
O27 C26 O28 125.05(14) . . ?
O27 C26 C12 122.82(14) . . ?
C6 C7 H7 120.1 . . ?
C8 C7 H7 120.1 . . ?
C8 C7 C6 119.79(15) . . ?
H11A C11 H11B 109.0 . . ?
C12 C11 H11A 111.1 . . ?
C12 C11 H11B 111.1 . . ?
C2 C11 H11A 111.1 . . ?
C2 C11 H11B 111.1 . . ?
C2 C11 C12 103.55(12) . . ?
O9 C6 C7 115.46(14) . . ?
O9 C6 C5 124.54(14) . . ?
C7 C6 C5 119.99(14) . . ?
C26 C12 C13 114.13(12) . . ?
C26 C12 C11 110.80(12) . . ?
C26 C12 C22 106.47(13) . . ?
C11 C12 C13 103.54(12) . . ?
C22 C12 C13 109.57(12) . . ?
C22 C12 C11 112.47(12) . . ?
N1 C2 C3 126.80(13) . . ?
N1 C2 C11 110.16(13) . . ?
C3 C2 C11 123.03(13) . . ?
C13 C14 H14A 108.5 . . ?
C13 C14 H14B 108.5 . . ?
C13 C14 C15 115.12(13) . . ?
H14A C14 H14B 107.5 . . ?
C15 C14 H14A 108.5 . . ?
C15 C14 H14B 108.5 . . ?
C4 C5 C6 119.94(14) . . ?
C4 C5 H5 120.0 . . ?
C6 C5 H5 120.0 . . ?
C3 C8 H8 119.2 . . ?
C7 C8 C3 121.57(14) . . ?
C7 C8 H8 119.2 . . ?
O16 C15 C14 111.89(13) . . ?
O16 C15 C18 108.59(13) . . ?
O16 C15 C17 108.31(12) . . ?
C18 C15 C14 109.73(12) . . ?
C18 C15 C17 109.11(13) . . ?
C17 C15 C14 109.17(14) . . ?
O24 C22 C12 112.06(13) . . ?
O23 C22 O24 123.87(15) . . ?
O23 C22 C12 124.06(14) . . ?
O20 C18 C15 111.18(14) . . ?
O19 C18 O20 124.11(16) . . ?
O19 C18 C15 124.71(16) . . ?
C15 C17 H17A 109.5 . . ?
C15 C17 H17B 109.5 . . ?
C15 C17 H17C 109.5 . . ?
H17A C17 H17B 109.5 . . ?
H17A C17 H17C 109.5 . . ?
H17B C17 H17C 109.5 . . ?
O9 C10 H10A 109.5 . . ?
O9 C10 H10B 109.5 . . ?
O9 C10 H10C 109.5 . . ?
H10A C10 H10B 109.5 . . ?
H10A C10 H10C 109.5 . . ?
H10B C10 H10C 109.5 . . ?
O24 C25 H25A 109.5 . . ?
O24 C25 H25B 109.5 . . ?
O24 C25 H25C 109.5 . . ?
H25A C25 H25B 109.5 . . ?
H25A C25 H25C 109.5 . . ?
H25B C25 H25C 109.5 . . ?
O28 C29 H29A 109.5 . . ?
O28 C29 H29B 109.5 . . ?
O28 C29 H29C 109.5 . . ?
H29A C29 H29B 109.5 . . ?
H29A C29 H29C 109.5 . . ?
H29B C29 H29C 109.5 . . ?
O20 C21 H21A 109.5 . . ?
O20 C21 H21B 109.5 . . ?
O20 C21 H21C 109.5 . . ?
H21A C21 H21B 109.5 . . ?
H21A C21 H21C 109.5 . . ?
H21B C21 H21C 109.5 . . ?

loop_
_geom_bond_atom_site_label_1
_geom_bond_atom_site_label_2
_geom_bond_distance
_geom_bond_site_symmetry_2
_geom_bond_publ_flag
O24 C22 1.3368(19) . ?
O24 C25 1.452(2) . ?
O28 C26 1.3249(18) . ?
O28 C29 1.4556(18) . ?
O9 C6 1.3585(18) . ?
O9 C10 1.4237(19) . ?
O16 H16 0.8400 . ?
O16 C15 1.414(2) . ?
O30 N1 1.3157(15) . ?
O23 C22 1.2057(19) . ?
O20 C18 1.339(2) . ?
O20 C21 1.456(2) . ?
O19 C18 1.194(2) . ?
O27 C26 1.2104(18) . ?
N1 C13 1.4964(19) . ?
N1 C2 1.3049(19) . ?
C3 C4 1.405(2) . ?
C3 C2 1.452(2) . ?
C3 C8 1.403(2) . ?
C4 H4 0.9500 . ?
C4 C5 1.392(2) . ?
C13 H13 1.0000 . ?
C13 C12 1.552(2) . ?
C13 C14 1.532(2) . ?
C26 C12 1.522(2) . ?
C7 H7 0.9500 . ?
C7 C6 1.392(2) . ?
C7 C8 1.378(2) . ?
C11 H11A 0.9900 . ?
C11 H11B 0.9900 . ?
C11 C12 1.542(2) . ?
C11 C2 1.500(2) . ?
C6 C5 1.396(2) . ?
C12 C22 1.531(2) . ?
C14 H14A 0.9900 . ?
C14 H14B 0.9900 . ?
C14 C15 1.542(2) . ?
C5 H5 0.9500 . ?
C8 H8 0.9500 . ?
C15 C18 1.528(2) . ?
C15 C17 1.534(2) . ?
C17 H17A 0.9800 . ?
C17 H17B 0.9800 . ?
C17 H17C 0.9800 . ?
C10 H10A 0.9800 . ?
C10 H10B 0.9800 . ?
C10 H10C 0.9800 . ?
C25 H25A 0.9800 . ?
C25 H25B 0.9800 . ?
C25 H25C 0.9800 . ?
C29 H29A 0.9800 . ?
C29 H29B 0.9800 . ?
C29 H29C 0.9800 . ?
C21 H21A 0.9800 . ?
C21 H21B 0.9800 . ?
C21 H21C 0.9800 . ?

loop_
_geom_torsion_atom_site_label_1
_geom_torsion_atom_site_label_2
_geom_torsion_atom_site_label_3
_geom_torsion_atom_site_label_4
_geom_torsion
_geom_torsion_site_symmetry_1
_geom_torsion_site_symmetry_2
_geom_torsion_site_symmetry_3
_geom_torsion_site_symmetry_4
_geom_torsion_publ_flag
O28 C26 C12 C13 27.58(19) . . . . ?
O28 C26 C12 C11 143.98(13) . . . . ?
O28 C26 C12 C22 -93.43(15) . . . . ?
O9 C6 C5 C4 -178.42(15) . . . . ?
O16 C15 C18 O20 163.57(12) . . . . ?
O16 C15 C18 O19 -15.9(2) . . . . ?
O30 N1 C13 C12 164.41(13) . . . . ?
O30 N1 C13 C14 39.21(18) . . . . ?
O30 N1 C2 C3 0.2(3) . . . . ?
O30 N1 C2 C11 179.00(14) . . . . ?
O27 C26 C12 C13 -153.42(16) . . . . ?
O27 C26 C12 C11 -37.0(2) . . . . ?
O27 C26 C12 C22 85.56(19) . . . . ?
N1 C13 C12 C26 147.51(13) . . . . ?
N1 C13 C12 C11 26.97(14) . . . . ?
N1 C13 C12 C22 -93.21(14) . . . . ?
N1 C13 C14 C15 -91.17(15) . . . . ?
C3 C4 C5 C6 -2.5(2) . . . . ?
C4 C3 C2 N1 -12.4(3) . . . . ?
C4 C3 C2 C11 168.99(15) . . . . ?
C4 C3 C8 C7 -0.2(2) . . . . ?
C13 N1 C2 C3 -174.49(14) . . . . ?
C13 N1 C2 C11 4.28(18) . . . . ?
C13 C12 C22 O24 75.38(15) . . . . ?
C13 C12 C22 O23 -103.33(16) . . . . ?
C13 C14 C15 O16 58.30(17) . . . . ?
C13 C14 C15 C18 -62.30(17) . . . . ?
C13 C14 C15 C17 178.17(12) . . . . ?
C26 C12 C22 O24 -160.73(12) . . . . ?
C26 C12 C22 O23 20.56(19) . . . . ?
C7 C6 C5 C4 0.7(2) . . . . ?
C11 C12 C22 O24 -39.19(16) . . . . ?
C11 C12 C22 O23 142.09(15) . . . . ?
C6 C7 C8 C3 -1.6(3) . . . . ?
C12 C13 C14 C15 152.30(13) . . . . ?
C12 C11 C2 N1 14.06(17) . . . . ?
C12 C11 C2 C3 -167.11(14) . . . . ?
C2 N1 C13 C12 -20.39(16) . . . . ?
C2 N1 C13 C14 -145.59(14) . . . . ?
C2 C3 C4 C5 -177.09(15) . . . . ?
C2 C3 C8 C7 179.15(15) . . . . ?
C2 C11 C12 C13 -25.48(15) . . . . ?
C2 C11 C12 C26 -148.26(13) . . . . ?
C2 C11 C12 C22 92.70(14) . . . . ?
C14 C13 C12 C26 -89.02(16) . . . . ?
C14 C13 C12 C11 150.44(13) . . . . ?
C14 C13 C12 C22 30.26(17) . . . . ?
C14 C15 C18 O20 -73.85(16) . . . . ?
C14 C15 C18 O19 106.72(18) . . . . ?
C8 C3 C4 C5 2.2(2) . . . . ?
C8 C3 C2 N1 168.32(15) . . . . ?
C8 C3 C2 C11 -10.3(2) . . . . ?
C8 C7 C6 O9 -179.51(15) . . . . ?
C8 C7 C6 C5 1.3(2) . . . . ?
C17 C15 C18 O20 45.71(17) . . . . ?
C17 C15 C18 O19 -133.72(17) . . . . ?
C10 O9 C6 C7 176.94(14) . . . . ?
C10 O9 C6 C5 -3.9(2) . . . . ?
C25 O24 C22 O23 0.3(2) . . . . ?
C25 O24 C22 C12 -178.38(12) . . . . ?
C29 O28 C26 O27 2.5(2) . . . . ?
C29 O28 C26 C12 -178.55(13) . . . . ?
C21 O20 C18 O19 4.9(2) . . . . ?
C21 O20 C18 C15 -174.56(13) . . . . ?
